data_1510643
loop_
_publ_author_name
'Miessen, M.'
'Hoppe, R.'

_publ_section_title
;
 Neue Borate der Alkalimetalle: Cs Li5 (B O3)2
;
_journal_name_full 'Zeitschrift fuer Anorganische und Allgemeine Chemie'
_journal_page_first 92
_journal_page_last 100
_journal_paper_doi 10.1002/zaac.19865360511
_journal_volume 536
_journal_year 1986
_chemical_formula_sum 'B2 Cs Li5 O6'
_chemical_name_systematic 'Cs Li5 (B O3)2'
_space_group_IT_number 15
_symmetry_space_group_name_Hall '-C 2yc'
_symmetry_space_group_name_H-M 'C 1 2/c 1'
_cell_angle_alpha 90
_cell_angle_beta 132.76
_cell_angle_gamma 90
_cell_formula_units_Z 4
_cell_length_a 11.795
_cell_length_b 9.433
_cell_length_c 8.096
_cell_volume 661.356
_citation_journal_id_ASTM ZAACAB
_cod_data_source_file boron_126.cif
_cod_data_source_block B2Cs1Li5O6
_cod_original_cell_volume 661.3556
_cod_original_formula_sum 'B2 Cs1 Li5 O6'
_cod_database_code 1510643

loop_
_symmetry_equiv_pos_as_xyz
x,y,z
-x,y,-z+1/2
-x,-y,-z
x,-y,z-1/2
x+1/2,y+1/2,z
-x+1/2,y+1/2,-z+1/2
-x+1/2,-y+1/2,-z
x+1/2,-y+1/2,z-1/2

loop_
_atom_site_label
_atom_site_type_symbol
_atom_site_fract_x
_atom_site_fract_y
_atom_site_fract_z
_atom_site_occupancy
_atom_site_U_iso_or_equiv
B1 B+3 0.2596 0.4284 0.6888 1 0.0
O3 O-2 0.2821 0.5517 0.7997 1 0.0
Cs1 Cs+1 0 0.3071 0.75 1 0.0
O2 O-2 0.8896 0.8458 0.7844 1 0.0
Li2 Li+1 0.1014 0.631 0.7269 1 0.0
O1 O-2 0.6171 0.8873 0.493 1 0.0
Li3 Li+1 0.5 0.5 0 1 0.0
Li1 Li+1 0.3859 0.6824 0.0375 1 0.0
